data_7127043
loop_
_publ_author_name
'Sekine, Yoshihiro'
'Chen, Jian'
'Eguchi, Naoki'
'Miyasaka, Hitoshi'

_publ_section_title
;
 Fine tuning of intra-lattice electron transfers through site doping in
 tetraoxolene-bridged iron honeycomb layers.
;
_journal_issue 74
_journal_name_full 'Chemical communications (Cambridge, England)'
_journal_page_first 10867
_journal_page_last 10870
_journal_paper_doi 10.1039/d0cc03808c
_journal_volume 56
_journal_year 2020
_chemical_formula_moiety 'C18 Cl4.16 F1.84 Fe2 O12, 2(C12 H28 N)'
_chemical_formula_sum 'C42 H56 Cl4.16 F1.84 Fe2 N2 O12'
_chemical_formula_weight 1075.02
_space_group_crystal_system monoclinic
_space_group_IT_number 14
_space_group_name_Hall '-P 2yn'
_space_group_name_H-M_alt 'P 1 21/n 1'
_atom_sites_solution_hydrogens geom
_atom_sites_solution_primary dual
_audit_creation_date 2020-07-27
_audit_creation_method
;
Olex2 1.3
(compiled Nov 21 2019 18:19:11 for OlexSys, GUI svn.r6003)
;
_audit_update_record
;
2020-08-04 deposited with the CCDC.	2020-08-06 downloaded from the CCDC.
;
_cell_angle_alpha 90
_cell_angle_beta 101.118(6)
_cell_angle_gamma 90
_cell_formula_units_Z 2
_cell_length_a 10.4941(6)
_cell_length_b 21.1640(13)
_cell_length_c 12.1914(8)
_cell_measurement_reflns_used 7129
_cell_measurement_temperature 103.15
_cell_measurement_theta_max 31.1600
_cell_measurement_theta_min 1.9490
_cell_volume 2656.9(3)
_computing_cell_refinement 'CrysAlisPro 1.171.39.46 (Rigaku OD, 2018)'
_computing_data_collection 'CrysAlisPro 1.171.39.46 (Rigaku OD, 2018)'
_computing_data_reduction 'CrysAlisPro 1.171.39.46 (Rigaku OD, 2018)'
_computing_molecular_graphics 'Olex2 1.3 (Dolomanov et al., 2009)'
_computing_publication_material 'Olex2 1.3 (Dolomanov et al., 2009)'
_computing_structure_refinement 'SHELXL 2014/7 (Sheldrick, 2015)'
_computing_structure_solution 'SHELXT 2014/5 (Sheldrick, 2014)'
_diffrn_ambient_temperature 103.15
_diffrn_detector 'CCD plate'
_diffrn_measured_fraction_theta_full 0.999
_diffrn_measured_fraction_theta_max 0.999
_diffrn_measurement_details
;
List of Runs (angles in degrees, time in seconds):

  # Type    Start    End  Width  t~exp~   \w     \q     \k     \f   Frames
#--------------------------------------------------------------------------
  1  \w   -110.00  70.00   0.50   10.00    --  -20.00  45.00   0.00  360
  2  \w   -110.00  70.00   0.50   10.00    --  -20.00  45.00  90.00  360
;
_diffrn_measurement_device 'abstract diffractometer'
_diffrn_measurement_device_type 'dtrek-CrysAlisPro-abstract goniometer imported rigaku-d*trek images'
_diffrn_measurement_method '\w scans'
_diffrn_orient_matrix_type 'CrysAlisPro convention (1999,Acta A55,543-557)'
_diffrn_orient_matrix_UB_11 0.0663520000
_diffrn_orient_matrix_UB_12 -0.0020584000
_diffrn_orient_matrix_UB_13 -0.0042041000
_diffrn_orient_matrix_UB_21 -0.0181369000
_diffrn_orient_matrix_UB_22 -0.0011840000
_diffrn_orient_matrix_UB_23 -0.0590983000
_diffrn_orient_matrix_UB_31 0.0034309000
_diffrn_orient_matrix_UB_32 0.0334312000
_diffrn_orient_matrix_UB_33 -0.0023461000
_diffrn_radiation_monochromator graphite
_diffrn_radiation_probe x-ray
_diffrn_radiation_type 'Mo K\a'
_diffrn_radiation_wavelength 0.71073
_diffrn_reflns_av_R_equivalents 0.0377
_diffrn_reflns_av_unetI/netI 0.0397
_diffrn_reflns_Laue_measured_fraction_full 0.999
_diffrn_reflns_Laue_measured_fraction_max 0.999
_diffrn_reflns_limit_h_max 13
_diffrn_reflns_limit_h_min -13
_diffrn_reflns_limit_k_max 26
_diffrn_reflns_limit_k_min -27
_diffrn_reflns_limit_l_max 13
_diffrn_reflns_limit_l_min -15
_diffrn_reflns_number 21412
_diffrn_reflns_point_group_measured_fraction_full 0.999
_diffrn_reflns_point_group_measured_fraction_max 0.999
_diffrn_reflns_theta_full 25.242
_diffrn_reflns_theta_max 27.499
_diffrn_reflns_theta_min 2.537
_diffrn_source 'fine-focus sealed X-ray tube'
_diffrn_source_type 'Enhance (Mo) X-ray Source'
_exptl_absorpt_coefficient_mu 0.816
_exptl_absorpt_correction_T_max 1.00000
_exptl_absorpt_correction_T_min 0.72535
_exptl_absorpt_correction_type multi-scan
_exptl_absorpt_process_details
;
CrysAlisPro 1.171.39.46 (Rigaku Oxford Diffraction, 2018)
Empirical absorption correction using spherical harmonics,
 implemented in SCALE3 ABSPACK scaling algorithm.
;
_exptl_crystal_colour black
_exptl_crystal_colour_primary black
_exptl_crystal_density_diffrn 1.344
_exptl_crystal_description hexagonal
_exptl_crystal_F_000 1115
_exptl_crystal_size_max 0.212
_exptl_crystal_size_mid 0.103
_exptl_crystal_size_min 0.027
_refine_diff_density_max 0.760
_refine_diff_density_min -0.352
_refine_diff_density_rms 0.073
_refine_ls_extinction_method none
_refine_ls_goodness_of_fit_ref 1.023
_refine_ls_hydrogen_treatment constr
_refine_ls_matrix_type full
_refine_ls_number_parameters 314
_refine_ls_number_reflns 6103
_refine_ls_number_restraints 3
_refine_ls_restrained_S_all 1.024
_refine_ls_R_factor_all 0.0873
_refine_ls_R_factor_gt 0.0534
_refine_ls_shift/su_max 0.001
_refine_ls_shift/su_mean 0.000
_refine_ls_structure_factor_coef Fsqd
_refine_ls_weighting_details 'w=1/[\s^2^(Fo^2^)+(0.0594P)^2^+2.5538P] where P=(Fo^2^+2Fc^2^)/3'
_refine_ls_weighting_scheme calc
_refine_ls_wR_factor_gt 0.1248
_refine_ls_wR_factor_ref 0.1418
_reflns_Friedel_coverage 0.000
_reflns_number_gt 4158
_reflns_number_total 6103
_reflns_threshold_expression 'I > 2\s(I)'
_cod_data_source_file d0cc03808c2.cif
_cod_data_source_block F-031-d_CCDC-2014819_R1
_cod_depositor_comments 'Adding full bibliography for 7127029--7127048.cif.'
_cod_database_code 7127043
_shelx_shelxl_version_number 2014/7
_chemical_oxdiff_formula 'C42 H56 Cl4.16 F1.84 Fe2 N2 O12'
_shelx_space_group_comment
;
The symmetry employed for this shelxl refinement is uniquely defined
by the following loop, which should always be used as a source of
symmetry information in preference to the above space-group names.
They are only intended as comments.
;
_reflns_odcompleteness_completeness 91.02
_reflns_odcompleteness_iscentric 1
_reflns_odcompleteness_theta 31.08
_olex2_refinement_description
;
1. Fixed Uiso
 At 1.2 times of:
  All C(H,H) groups
 At 1.5 times of:
  All C(H,H,H) groups
2. Restrained distances
 C3-F1
 1.33 with sigma of 0.02
 C8-F3
 1.33 with sigma of 0.02
 C6-F2
 1.33 with sigma of 0.02
3. Uiso/Uaniso restraints and constraints
Uanis(F1) = Uanis(Cl1)
4. Others
 Fixed Sof: Cl1(0.7233) Cl2(0.7233) Cl3(0.6333) F2(0.2767) F3(0.3667) F1(0.2767)
5.a Secondary CH2 refined with riding coordinates:
 C19(H19A,H19B), C13(H13A,H13B), C10(H10A,H10B), C16(H16A,H16B), C20(H20A,
 H20B), C17(H17A,H17B), C11(H11A,H11B), C14(H14A,H14B)
5.b Idealised Me refined as rotating group:
 C21(H21A,H21B,H21C), C18(H18A,H18B,H18C), C15(H15A,H15B,H15C), C12(H12A,H12B,
 H12C)
;
_olex2_submission_special_instructions 'No special instructions were received'
_oxdiff_exptl_absorpt_empirical_details
;
Empirical correction (ABSPACK) includes:
- Absorption correction using spherical harmonics
- Frame scaling
- Detector area scaling
;
_oxdiff_exptl_absorpt_empirical_full_max 1.488
_oxdiff_exptl_absorpt_empirical_full_min 0.571

loop_
_space_group_symop_operation_xyz
'x, y, z'
'-x+1/2, y+1/2, -z+1/2'
'-x, -y, -z'
'x-1/2, -y-1/2, z-1/2'

loop_
_atom_site_label
_atom_site_type_symbol
_atom_site_fract_x
_atom_site_fract_y
_atom_site_fract_z
_atom_site_U_iso_or_equiv
_atom_site_adp_type
_atom_site_occupancy
_atom_site_site_symmetry_order
_atom_site_calc_flag
_atom_site_refinement_flags_posn
_atom_site_refinement_flags_adp
_atom_site_refinement_flags_occupancy
_atom_site_disorder_assembly
_atom_site_disorder_group
Fe1 Fe 1.04732(4) 0.31465(2) 0.49420(3) 0.03660(15) Uani 1 1 d . . . . .
Cl1 Cl 0.6670(2) 0.17030(9) 0.40921(15) 0.0469(4) Uani 0.7233 1 d . . P A 2
Cl2 Cl 0.9414(3) 0.32390(13) 0.0771(2) 0.0446(5) Uani 0.7233 1 d . . P B 2
Cl3 Cl 1.3039(3) 0.5191(2) 0.5139(3) 0.0437(5) Uani 0.6333 1 d . . P C 2
O3 O 0.58374(19) 0.18384(10) 0.16037(16) 0.0368(5) Uani 1 1 d . . . . .
O1 O 1.01947(19) 0.31393(10) 0.32790(16) 0.0356(5) Uani 1 1 d . . . . .
O2 O 0.9060(2) 0.25108(10) 0.46523(16) 0.0369(5) Uani 1 1 d . . . . .
O5 O 1.14969(19) 0.39819(10) 0.49173(17) 0.0394(5) Uani 1 1 d . . . . .
O4 O 0.7034(2) 0.24052(10) 0.02307(16) 0.0387(5) Uani 1 1 d . . . . .
O6 O 1.09639(19) 0.61707(10) 0.50665(17) 0.0381(5) Uani 1 1 d . . . . .
N1 N 0.3996(3) 0.35819(14) 0.2608(2) 0.0476(7) Uani 1 1 d . . . . .
C4 C 0.6893(3) 0.21212(14) 0.2055(2) 0.0325(6) Uani 1 1 d . . . . .
C7 C 1.0868(3) 0.44796(16) 0.4970(2) 0.0368(7) Uani 1 1 d . . . . .
C9 C 1.0597(3) 0.56093(16) 0.5046(2) 0.0371(7) Uani 1 1 d . . . . .
C1 C 0.9169(3) 0.28310(14) 0.2826(2) 0.0337(6) Uani 1 1 d . . . . .
C2 C 0.8522(3) 0.24760(14) 0.3601(2) 0.0330(6) Uani 1 1 d . . . . .
C5 C 0.7564(3) 0.24630(14) 0.1276(2) 0.0342(6) Uani 1 1 d . . . . .
C8 C 1.1371(3) 0.50849(16) 0.5040(3) 0.0385(7) Uani 1 1 d D . . . .
C3 C 0.7411(3) 0.21324(15) 0.3192(2) 0.0350(7) Uani 1 1 d D . . . .
C6 C 0.8661(3) 0.28120(15) 0.1688(2) 0.0357(7) Uani 1 1 d D . . . .
C19 C 0.3997(3) 0.28805(18) 0.2368(3) 0.0518(9) Uani 1 1 d . . . . .
H19A H 0.4839 0.2704 0.2750 0.062 Uiso 1 1 calc R U . . .
H19B H 0.3941 0.2822 0.1555 0.062 Uiso 1 1 calc R U . . .
C13 C 0.5172(4) 0.3882(2) 0.2266(3) 0.0613(10) Uani 1 1 d . . . . .
H13A H 0.5229 0.4326 0.2523 0.074 Uiso 1 1 calc R U . . .
H13B H 0.5958 0.3662 0.2665 0.074 Uiso 1 1 calc R U . . .
C10 C 0.2736(4) 0.3864(2) 0.1969(3) 0.0605(10) Uani 1 1 d . . . . .
H10A H 0.2632 0.3735 0.1176 0.073 Uiso 1 1 calc R U . . .
H10B H 0.2006 0.3676 0.2265 0.073 Uiso 1 1 calc R U . . .
C16 C 0.4054(4) 0.37131(19) 0.3839(3) 0.0528(9) Uani 1 1 d . . . . .
H16A H 0.4181 0.4173 0.3963 0.063 Uiso 1 1 calc R U . . .
H16B H 0.3199 0.3604 0.4017 0.063 Uiso 1 1 calc R U . . .
C20 C 0.2916(3) 0.24995(19) 0.2721(3) 0.0524(9) Uani 1 1 d . . . . .
H20A H 0.2886 0.2593 0.3511 0.063 Uiso 1 1 calc R U . . .
H20B H 0.2071 0.2622 0.2257 0.063 Uiso 1 1 calc R U . . .
C17 C 0.5091(4) 0.3371(2) 0.4658(3) 0.0614(10) Uani 1 1 d . . . . .
H17A H 0.5958 0.3460 0.4488 0.074 Uiso 1 1 calc R U . . .
H17B H 0.4940 0.2910 0.4606 0.074 Uiso 1 1 calc R U . . .
C11 C 0.2623(5) 0.4578(2) 0.2015(4) 0.0739(13) Uani 1 1 d . . . . .
H11A H 0.3329 0.4776 0.1701 0.089 Uiso 1 1 calc R U . . .
H11B H 0.2709 0.4717 0.2801 0.089 Uiso 1 1 calc R U . . .
C21 C 0.3140(4) 0.17999(19) 0.2587(4) 0.0644(11) Uani 1 1 d . . . . .
H21A H 0.3114 0.1704 0.1796 0.097 Uiso 1 1 calc R U . . .
H21B H 0.2460 0.1560 0.2852 0.097 Uiso 1 1 calc R U . . .
H21C H 0.3991 0.1683 0.3025 0.097 Uiso 1 1 calc R U . . .
C14 C 0.5196(5) 0.3875(2) 0.1028(4) 0.0784(14) Uani 1 1 d . . . . .
H14A H 0.4409 0.4086 0.0608 0.094 Uiso 1 1 calc R U . . .
H14B H 0.5200 0.3433 0.0761 0.094 Uiso 1 1 calc R U . . .
C18 C 0.5027(4) 0.3605(2) 0.5836(3) 0.0719(12) Uani 1 1 d . . . . .
H18A H 0.4130 0.3577 0.5952 0.108 Uiso 1 1 calc R U . . .
H18B H 0.5321 0.4045 0.5918 0.108 Uiso 1 1 calc R U . . .
H18C H 0.5589 0.3342 0.6390 0.108 Uiso 1 1 calc R U . . .
C15 C 0.6401(6) 0.4216(2) 0.0821(5) 0.1042(19) Uani 1 1 d . . . . .
H15A H 0.6487 0.4154 0.0042 0.156 Uiso 1 1 calc R U . . .
H15B H 0.7169 0.4045 0.1320 0.156 Uiso 1 1 calc R U . . .
H15C H 0.6324 0.4668 0.0968 0.156 Uiso 1 1 calc R U . . .
C12 C 0.1308(6) 0.4785(3) 0.1343(6) 0.119(2) Uani 1 1 d . . . . .
H12A H 0.1236 0.4655 0.0562 0.178 Uiso 1 1 calc R U . . .
H12B H 0.1231 0.5245 0.1382 0.178 Uiso 1 1 calc R U . . .
H12C H 0.0613 0.4586 0.1655 0.178 Uiso 1 1 calc R U . . .
F2 F 0.9297(17) 0.3064(8) 0.0979(13) 0.055(4) Uani 0.2767 1 d D . P B -2
F3 F 1.2666(8) 0.5160(8) 0.4966(14) 0.053(3) Uani 0.3667 1 d D . P C -2
F1 F 0.6761(14) 0.1854(7) 0.3937(11) 0.0469(4) Uani 0.2767 1 d D . P A -2

loop_
_atom_site_aniso_label
_atom_site_aniso_U_11
_atom_site_aniso_U_22
_atom_site_aniso_U_33
_atom_site_aniso_U_23
_atom_site_aniso_U_13
_atom_site_aniso_U_12
Fe1 0.0339(2) 0.0454(3) 0.0280(2) -0.00019(19) -0.00021(16) 0.00075(19)
Cl1 0.0404(6) 0.0696(13) 0.0288(7) 0.0114(6) 0.0017(5) -0.0109(7)
Cl2 0.0442(8) 0.0604(14) 0.0283(8) 0.0041(8) 0.0045(6) -0.0152(8)
Cl3 0.0272(12) 0.0465(10) 0.0567(12) -0.0114(8) 0.0062(10) -0.0053(10)
O3 0.0333(10) 0.0488(13) 0.0268(10) 0.0032(9) 0.0021(8) -0.0042(9)
O1 0.0324(10) 0.0440(12) 0.0282(10) 0.0012(9) 0.0002(8) -0.0025(9)
O2 0.0385(11) 0.0449(12) 0.0247(10) 0.0027(9) -0.0002(8) -0.0020(9)
O5 0.0325(11) 0.0438(12) 0.0405(12) -0.0051(10) 0.0035(9) 0.0007(10)
O4 0.0380(11) 0.0501(13) 0.0257(11) 0.0005(9) -0.0001(8) -0.0058(10)
O6 0.0320(10) 0.0421(13) 0.0382(12) 0.0007(9) 0.0021(9) -0.0017(9)
N1 0.0465(16) 0.0584(18) 0.0387(15) -0.0030(14) 0.0104(12) 0.0061(14)
C4 0.0307(14) 0.0361(16) 0.0288(14) 0.0014(12) 0.0009(11) 0.0028(12)
C7 0.0339(15) 0.0458(19) 0.0289(15) -0.0037(13) 0.0016(12) 0.0014(14)
C9 0.0338(15) 0.0484(19) 0.0270(15) 0.0001(13) 0.0006(11) -0.0017(14)
C1 0.0327(15) 0.0354(16) 0.0321(15) -0.0006(13) 0.0041(12) 0.0026(12)
C2 0.0296(14) 0.0394(17) 0.0282(15) 0.0017(12) 0.0014(11) 0.0048(12)
C5 0.0345(15) 0.0420(17) 0.0248(14) 0.0006(12) 0.0025(11) 0.0025(13)
C8 0.0274(14) 0.0497(19) 0.0372(17) -0.0013(14) 0.0036(12) -0.0015(14)
C3 0.0347(15) 0.0415(17) 0.0280(15) 0.0063(13) 0.0039(12) 0.0016(13)
C6 0.0357(15) 0.0436(18) 0.0277(15) 0.0033(13) 0.0061(12) -0.0025(13)
C19 0.046(2) 0.063(2) 0.048(2) -0.0072(18) 0.0130(15) 0.0025(17)
C13 0.068(3) 0.059(2) 0.061(2) -0.007(2) 0.022(2) -0.003(2)
C10 0.059(2) 0.075(3) 0.043(2) -0.0033(19) -0.0016(17) 0.011(2)
C16 0.053(2) 0.068(2) 0.0365(18) -0.0068(17) 0.0067(15) 0.0063(18)
C20 0.0400(18) 0.077(3) 0.0410(19) -0.0022(18) 0.0110(15) 0.0006(18)
C17 0.057(2) 0.070(3) 0.052(2) 0.000(2) -0.0020(18) 0.003(2)
C11 0.077(3) 0.075(3) 0.063(3) 0.001(2) -0.004(2) 0.013(2)
C21 0.045(2) 0.073(3) 0.075(3) 0.007(2) 0.0149(19) -0.0063(19)
C14 0.108(4) 0.067(3) 0.073(3) -0.010(2) 0.048(3) -0.019(3)
C18 0.074(3) 0.089(3) 0.044(2) 0.004(2) -0.0107(19) -0.011(2)
C15 0.124(5) 0.083(4) 0.128(5) 0.003(3) 0.079(4) -0.015(3)
C12 0.103(4) 0.096(4) 0.133(5) 0.003(4) -0.038(4) 0.032(3)
F2 0.051(6) 0.065(9) 0.047(8) 0.014(5) 0.007(5) -0.017(6)
F3 0.030(6) 0.055(5) 0.075(7) -0.014(5) 0.012(5) 0.001(5)
F1 0.0404(6) 0.0696(13) 0.0288(7) 0.0114(6) 0.0017(5) -0.0109(7)

loop_
_atom_type_symbol
_atom_type_description
_atom_type_scat_dispersion_real
_atom_type_scat_dispersion_imag
_atom_type_scat_source
C C 0.0033 0.0016 'International Tables Vol C Tables 4.2.6.8 and 6.1.1.4'
H H 0.0000 0.0000 'International Tables Vol C Tables 4.2.6.8 and 6.1.1.4'
Cl Cl 0.1484 0.1585 'International Tables Vol C Tables 4.2.6.8 and 6.1.1.4'
F F 0.0171 0.0103 'International Tables Vol C Tables 4.2.6.8 and 6.1.1.4'
Fe Fe 0.3463 0.8444 'International Tables Vol C Tables 4.2.6.8 and 6.1.1.4'
N N 0.0061 0.0033 'International Tables Vol C Tables 4.2.6.8 and 6.1.1.4'
O O 0.0106 0.0060 'International Tables Vol C Tables 4.2.6.8 and 6.1.1.4'

loop_
_geom_angle_atom_site_label_1
_geom_angle_atom_site_label_2
_geom_angle_atom_site_label_3
_geom_angle
_geom_angle_site_symmetry_1
_geom_angle_site_symmetry_3
_geom_angle_publ_flag
O3 Fe1 O1 177.36(8) 4_666 . ?
O3 Fe1 O5 90.16(9) 4_666 . ?
O3 Fe1 O6 89.47(8) 4_666 3_766 ?
O1 Fe1 O5 88.08(8) . . ?
O1 Fe1 O6 92.07(8) . 3_766 ?
O2 Fe1 O3 100.53(8) . 4_666 ?
O2 Fe1 O1 81.69(8) . . ?
O2 Fe1 O5 161.51(8) . . ?
O2 Fe1 O4 101.28(9) . 4_666 ?
O2 Fe1 O6 87.36(9) . 3_766 ?
O5 Fe1 O6 77.60(8) . 3_766 ?
O4 Fe1 O3 80.74(8) 4_666 4_666 ?
O4 Fe1 O1 97.47(8) 4_666 . ?
O4 Fe1 O5 95.27(9) 4_666 . ?
O4 Fe1 O6 167.93(8) 4_666 3_766 ?
C4 O3 Fe1 114.16(18) . 4_565 ?
C1 O1 Fe1 112.76(18) . . ?
C2 O2 Fe1 112.47(18) . . ?
C7 O5 Fe1 115.93(19) . . ?
C5 O4 Fe1 114.40(19) . 4_565 ?
C9 O6 Fe1 116.07(19) . 3_766 ?
C19 N1 C13 109.1(3) . . ?
C19 N1 C10 108.6(3) . . ?
C19 N1 C16 111.7(3) . . ?
C13 N1 C10 111.6(3) . . ?
C13 N1 C16 108.4(3) . . ?
C16 N1 C10 107.4(3) . . ?
O3 C4 C5 115.5(2) . . ?
O3 C4 C3 125.1(3) . . ?
C3 C4 C5 119.4(3) . . ?
O5 C7 C9 115.5(3) . 3_766 ?
O5 C7 C8 125.8(3) . . ?
C8 C7 C9 118.7(3) . 3_766 ?
O6 C9 C7 114.7(3) . 3_766 ?
O6 C9 C8 126.0(3) . . ?
C8 C9 C7 119.2(3) . 3_766 ?
O1 C1 C2 115.7(2) . . ?
O1 C1 C6 124.9(3) . . ?
C6 C1 C2 119.4(3) . . ?
O2 C2 C1 116.0(3) . . ?
O2 C2 C3 124.2(3) . . ?
C3 C2 C1 119.9(2) . . ?
O4 C5 C4 114.8(2) . . ?
O4 C5 C6 125.5(3) . . ?
C6 C5 C4 119.7(2) . . ?
C7 C8 Cl3 119.3(3) . . ?
C7 C8 F3 118.0(8) . . ?
C9 C8 Cl3 118.7(3) . . ?
C9 C8 C7 122.0(3) . . ?
C9 C8 F3 119.6(8) . . ?
F3 C8 Cl3 7.6(8) . . ?
C4 C3 Cl1 119.3(2) . . ?
C2 C3 Cl1 120.0(2) . . ?
C2 C3 C4 120.7(3) . . ?
F1 C3 Cl1 6.5(8) . . ?
F1 C3 C4 120.3(7) . . ?
F1 C3 C2 118.7(7) . . ?
C1 C6 Cl2 119.5(2) . . ?
C5 C6 Cl2 119.6(2) . . ?
C5 C6 C1 120.9(3) . . ?
F2 C6 Cl2 7.3(9) . . ?
F2 C6 C1 120.3(8) . . ?
F2 C6 C5 118.4(8) . . ?
N1 C19 H19A 108.3 . . ?
N1 C19 H19B 108.3 . . ?
N1 C19 C20 116.0(3) . . ?
H19A C19 H19B 107.4 . . ?
C20 C19 H19A 108.3 . . ?
C20 C19 H19B 108.3 . . ?
N1 C13 H13A 108.3 . . ?
N1 C13 H13B 108.3 . . ?
H13A C13 H13B 107.4 . . ?
C14 C13 N1 116.1(3) . . ?
C14 C13 H13A 108.3 . . ?
C14 C13 H13B 108.3 . . ?
N1 C10 H10A 108.3 . . ?
N1 C10 H10B 108.3 . . ?
H10A C10 H10B 107.4 . . ?
C11 C10 N1 116.0(3) . . ?
C11 C10 H10A 108.3 . . ?
C11 C10 H10B 108.3 . . ?
N1 C16 H16A 108.1 . . ?
N1 C16 H16B 108.1 . . ?
H16A C16 H16B 107.3 . . ?
C17 C16 N1 116.9(3) . . ?
C17 C16 H16A 108.1 . . ?
C17 C16 H16B 108.1 . . ?
C19 C20 H20A 109.6 . . ?
C19 C20 H20B 109.6 . . ?
H20A C20 H20B 108.1 . . ?
C21 C20 C19 110.4(3) . . ?
C21 C20 H20A 109.6 . . ?
C21 C20 H20B 109.6 . . ?
C16 C17 H17A 110.1 . . ?
C16 C17 H17B 110.1 . . ?
C16 C17 C18 108.0(3) . . ?
H17A C17 H17B 108.4 . . ?
C18 C17 H17A 110.1 . . ?
C18 C17 H17B 110.1 . . ?
C10 C11 H11A 109.8 . . ?
C10 C11 H11B 109.8 . . ?
C10 C11 C12 109.5(4) . . ?
H11A C11 H11B 108.2 . . ?
C12 C11 H11A 109.8 . . ?
C12 C11 H11B 109.8 . . ?
C20 C21 H21A 109.5 . . ?
C20 C21 H21B 109.5 . . ?
C20 C21 H21C 109.5 . . ?
H21A C21 H21B 109.5 . . ?
H21A C21 H21C 109.5 . . ?
H21B C21 H21C 109.5 . . ?
C13 C14 H14A 109.8 . . ?
C13 C14 H14B 109.8 . . ?
C13 C14 C15 109.6(4) . . ?
H14A C14 H14B 108.2 . . ?
C15 C14 H14A 109.8 . . ?
C15 C14 H14B 109.8 . . ?
C17 C18 H18A 109.5 . . ?
C17 C18 H18B 109.5 . . ?
C17 C18 H18C 109.5 . . ?
H18A C18 H18B 109.5 . . ?
H18A C18 H18C 109.5 . . ?
H18B C18 H18C 109.5 . . ?
C14 C15 H15A 109.5 . . ?
C14 C15 H15B 109.5 . . ?
C14 C15 H15C 109.5 . . ?
H15A C15 H15B 109.5 . . ?
H15A C15 H15C 109.5 . . ?
H15B C15 H15C 109.5 . . ?
C11 C12 H12A 109.5 . . ?
C11 C12 H12B 109.5 . . ?
C11 C12 H12C 109.5 . . ?
H12A C12 H12B 109.5 . . ?
H12A C12 H12C 109.5 . . ?
H12B C12 H12C 109.5 . . ?

loop_
_geom_bond_atom_site_label_1
_geom_bond_atom_site_label_2
_geom_bond_distance
_geom_bond_site_symmetry_2
_geom_bond_publ_flag
Fe1 O3 1.988(2) 4_666 ?
Fe1 O1 1.992(2) . ?
Fe1 O2 1.983(2) . ?
Fe1 O5 2.072(2) . ?
Fe1 O4 1.987(2) 4_666 ?
Fe1 O6 2.087(2) 3_766 ?
Cl1 C3 1.722(3) . ?
Cl2 C6 1.741(3) . ?
Cl3 C8 1.746(4) . ?
O3 Fe1 1.988(2) 4_565 ?
O3 C4 1.286(3) . ?
O1 C1 1.288(3) . ?
O2 C2 1.299(3) . ?
O5 C7 1.251(4) . ?
O4 Fe1 1.987(2) 4_565 ?
O4 C5 1.294(3) . ?
O6 Fe1 2.087(2) 3_766 ?
O6 C9 1.248(4) . ?
N1 C19 1.513(5) . ?
N1 C13 1.516(5) . ?
N1 C10 1.521(4) . ?
N1 C16 1.516(4) . ?
C4 C5 1.477(4) . ?
C4 C3 1.388(4) . ?
C7 C9 1.545(4) 3_766 ?
C7 C8 1.382(4) . ?
C9 C7 1.545(4) 3_766 ?
C9 C8 1.376(4) . ?
C1 C2 1.472(4) . ?
C1 C6 1.388(4) . ?
C2 C3 1.383(4) . ?
C5 C6 1.378(4) . ?
C8 F3 1.389(10) . ?
C3 F1 1.370(10) . ?
C6 F2 1.304(11) . ?
C19 H19A 0.9900 . ?
C19 H19B 0.9900 . ?
C19 C20 1.519(5) . ?
C13 H13A 0.9900 . ?
C13 H13B 0.9900 . ?
C13 C14 1.514(5) . ?
C10 H10A 0.9900 . ?
C10 H10B 0.9900 . ?
C10 C11 1.519(6) . ?
C16 H16A 0.9900 . ?
C16 H16B 0.9900 . ?
C16 C17 1.513(5) . ?
C20 H20A 0.9900 . ?
C20 H20B 0.9900 . ?
C20 C21 1.513(5) . ?
C17 H17A 0.9900 . ?
C17 H17B 0.9900 . ?
C17 C18 1.532(5) . ?
C11 H11A 0.9900 . ?
C11 H11B 0.9900 . ?
C11 C12 1.527(6) . ?
C21 H21A 0.9800 . ?
C21 H21B 0.9800 . ?
C21 H21C 0.9800 . ?
C14 H14A 0.9900 . ?
C14 H14B 0.9900 . ?
C14 C15 1.518(6) . ?
C18 H18A 0.9800 . ?
C18 H18B 0.9800 . ?
C18 H18C 0.9800 . ?
C15 H15A 0.9800 . ?
C15 H15B 0.9800 . ?
C15 H15C 0.9800 . ?
C12 H12A 0.9800 . ?
C12 H12B 0.9800 . ?
C12 H12C 0.9800 . ?

loop_
_geom_torsion_atom_site_label_1
_geom_torsion_atom_site_label_2
_geom_torsion_atom_site_label_3
_geom_torsion_atom_site_label_4
_geom_torsion
_geom_torsion_site_symmetry_1
_geom_torsion_site_symmetry_2
_geom_torsion_site_symmetry_3
_geom_torsion_site_symmetry_4
_geom_torsion_publ_flag
Fe1 O3 C4 C5 6.4(3) 4_565 . . . ?
Fe1 O3 C4 C3 -174.6(2) 4_565 . . . ?
Fe1 O1 C1 C2 -8.3(3) . . . . ?
Fe1 O1 C1 C6 172.1(2) . . . . ?
Fe1 O2 C2 C1 8.8(3) . . . . ?
Fe1 O2 C2 C3 -171.3(2) . . . . ?
Fe1 O5 C7 C9 -4.5(3) . . . 3_766 ?
Fe1 O5 C7 C8 175.5(2) . . . . ?
Fe1 O4 C5 C4 -1.4(3) 4_565 . . . ?
Fe1 O4 C5 C6 179.2(2) 4_565 . . . ?
Fe1 O6 C9 C7 -0.6(3) 3_766 . . 3_766 ?
Fe1 O6 C9 C8 179.6(2) 3_766 . . . ?
O3 C4 C5 O4 -3.4(4) . . . . ?
O3 C4 C5 C6 176.1(3) . . . . ?
O3 C4 C3 Cl1 4.1(4) . . . . ?
O3 C4 C3 C2 -176.9(3) . . . . ?
O3 C4 C3 F1 -3.3(9) . . . . ?
O1 C1 C2 O2 -0.3(4) . . . . ?
O1 C1 C2 C3 179.8(3) . . . . ?
O1 C1 C6 Cl2 -1.1(5) . . . . ?
O1 C1 C6 C5 179.3(3) . . . . ?
O1 C1 C6 F2 7.3(11) . . . . ?
O2 C2 C3 Cl1 -1.2(4) . . . . ?
O2 C2 C3 C4 179.7(3) . . . . ?
O2 C2 C3 F1 6.0(9) . . . . ?
O5 C7 C8 Cl3 -3.5(5) . . . . ?
O5 C7 C8 C9 177.1(3) . . . . ?
O5 C7 C8 F3 5.0(9) . . . . ?
O4 C5 C6 Cl2 1.9(5) . . . . ?
O4 C5 C6 C1 -178.5(3) . . . . ?
O4 C5 C6 F2 -6.3(11) . . . . ?
O6 C9 C8 Cl3 3.4(5) . . . . ?
O6 C9 C8 C7 -177.2(3) . . . . ?
O6 C9 C8 F3 -5.2(9) . . . . ?
N1 C19 C20 C21 -171.9(3) . . . . ?
N1 C13 C14 C15 177.6(4) . . . . ?
N1 C10 C11 C12 -179.6(4) . . . . ?
N1 C16 C17 C18 176.4(3) . . . . ?
C4 C5 C6 Cl2 -177.5(3) . . . . ?
C4 C5 C6 C1 2.1(5) . . . . ?
C4 C5 C6 F2 174.2(10) . . . . ?
C7 C9 C8 Cl3 -176.4(3) 3_766 . . . ?
C7 C9 C8 C7 3.0(5) 3_766 . . . ?
C7 C9 C8 F3 175.0(8) 3_766 . . . ?
C9 C7 C8 Cl3 176.4(3) 3_766 . . . ?
C9 C7 C8 C9 -2.9(5) 3_766 . . . ?
C9 C7 C8 F3 -175.1(8) 3_766 . . . ?
C1 C2 C3 Cl1 178.6(2) . . . . ?
C1 C2 C3 C4 -0.4(4) . . . . ?
C1 C2 C3 F1 -174.1(8) . . . . ?
C2 C1 C6 Cl2 179.2(3) . . . . ?
C2 C1 C6 C5 -0.3(4) . . . . ?
C2 C1 C6 F2 -172.4(10) . . . . ?
C5 C4 C3 Cl1 -176.9(2) . . . . ?
C5 C4 C3 C2 2.1(4) . . . . ?
C5 C4 C3 F1 175.7(8) . . . . ?
C3 C4 C5 O4 177.5(3) . . . . ?
C3 C4 C5 C6 -3.0(4) . . . . ?
C6 C1 C2 O2 179.3(3) . . . . ?
C6 C1 C2 C3 -0.6(4) . . . . ?
C19 N1 C13 C14 65.9(4) . . . . ?
C19 N1 C10 C11 -174.0(3) . . . . ?
C19 N1 C16 C17 49.7(4) . . . . ?
C13 N1 C19 C20 176.8(3) . . . . ?
C13 N1 C10 C11 -53.7(4) . . . . ?
C13 N1 C16 C17 -70.5(4) . . . . ?
C10 N1 C19 C20 -61.3(4) . . . . ?
C10 N1 C13 C14 -54.1(4) . . . . ?
C10 N1 C16 C17 168.6(3) . . . . ?
C16 N1 C19 C20 57.0(4) . . . . ?
C16 N1 C13 C14 -172.3(3) . . . . ?
C16 N1 C10 C11 65.1(4) . . . . ?
